data_4512766
loop_
_publ_author_name
'Bosch, Eric'
'Bowling, Nathan P.'
'Darko, Jeffery'

_publ_section_title
;
 The Power of Nonconventional Phenyl C--H&#x00B7;&#x00B7;&#x00B7;N
 Hydrogen Bonds: Supportive Crystal-Packing Force and Dominant
 Supramolecular Engineering Force
;
_journal_issue 4
_journal_name_full 'Crystal Growth &amp; Design'
_journal_page_first 1634
_journal_paper_doi 10.1021/cg5014076
_journal_volume 15
_journal_year 2015
_chemical_formula_sum 'C23 H13 F4 N O2'
_chemical_formula_weight 411.34
_chemical_name_systematic
;
 ?
;
_space_group_crystal_system monoclinic
_space_group_IT_number 14
_space_group_name_Hall '-P 2ybc'
_space_group_name_H-M_alt 'P 1 21/c 1'
_symmetry_space_group_name_Hall '-P 2ybc'
_symmetry_space_group_name_H-M 'P 1 21/c 1'
_atom_sites_solution_hydrogens geom
_audit_creation_method SHELXL-2013
_cell_angle_alpha 90
_cell_angle_beta 108.0940(10)
_cell_angle_gamma 90
_cell_formula_units_Z 4
_cell_length_a 9.9813(4)
_cell_length_b 22.0356(8)
_cell_length_c 8.7097(3)
_cell_measurement_reflns_used 9924
_cell_measurement_temperature 99(2)
_cell_measurement_theta_max 27.09
_cell_measurement_theta_min 2.34
_cell_volume 1820.91(12)
_computing_cell_refinement 'Bruker SAINT'
_computing_data_collection 'Bruker APEX2'
_computing_data_reduction 'Bruker SAINT'
_computing_molecular_graphics 'XSeed (Barbour, 2003)'
_computing_publication_material 'XSeed (Barbour, 2003)'
_computing_structure_refinement 'SHELXL-2013 (Sheldrick, 2013)'
_computing_structure_solution 'SHELXS-2013 (Sheldrick, 2013)'
_diffrn_ambient_temperature 99(2)
_diffrn_detector_area_resol_mean 8.3660
_diffrn_measured_fraction_theta_full 1.000
_diffrn_measured_fraction_theta_max 1.000
_diffrn_measurement_device_type 'Bruker APEX-I CCD'
_diffrn_measurement_method 'phi and omega scans'
_diffrn_radiation_monochromator graphite
_diffrn_radiation_source 'fine-focus sealed tube'
_diffrn_radiation_type MoK\a
_diffrn_radiation_wavelength 0.71073
_diffrn_reflns_av_R_equivalents 0.0221
_diffrn_reflns_av_unetI/netI 0.0139
_diffrn_reflns_Laue_measured_fraction_full 1.000
_diffrn_reflns_Laue_measured_fraction_max 1.000
_diffrn_reflns_limit_h_max 12
_diffrn_reflns_limit_h_min -12
_diffrn_reflns_limit_k_max 28
_diffrn_reflns_limit_k_min -28
_diffrn_reflns_limit_l_max 11
_diffrn_reflns_limit_l_min -11
_diffrn_reflns_number 23507
_diffrn_reflns_point_group_measured_fraction_full 1.000
_diffrn_reflns_point_group_measured_fraction_max 1.000
_diffrn_reflns_theta_full 25.000
_diffrn_reflns_theta_max 27.104
_diffrn_reflns_theta_min 1.848
_exptl_absorpt_coefficient_mu 0.124
_exptl_absorpt_correction_T_max 0.7456
_exptl_absorpt_correction_T_min 0.7170
_exptl_absorpt_correction_type multi-scan
_exptl_absorpt_process_details 'SADABS V2008/1 (Bruker AXS)'
_exptl_crystal_colour colourless
_exptl_crystal_density_diffrn 1.500
_exptl_crystal_description triangular
_exptl_crystal_F_000 840
_exptl_crystal_size_max 0.400
_exptl_crystal_size_mid 0.200
_exptl_crystal_size_min 0.200
_refine_diff_density_max 0.281
_refine_diff_density_min -0.206
_refine_diff_density_rms 0.044
_refine_ls_extinction_method none
_refine_ls_goodness_of_fit_ref 1.035
_refine_ls_hydrogen_treatment constr
_refine_ls_matrix_type full
_refine_ls_number_parameters 273
_refine_ls_number_reflns 4011
_refine_ls_number_restraints 0
_refine_ls_restrained_S_all 1.035
_refine_ls_R_factor_all 0.0365
_refine_ls_R_factor_gt 0.0318
_refine_ls_shift/su_max 0.001
_refine_ls_shift/su_mean 0.000
_refine_ls_structure_factor_coef Fsqd
_refine_ls_weighting_details
;
 w=1/[\s^2^(Fo^2^)+(0.0435P)^2^+0.8491P]
 where P=(Fo^2^+2Fc^2^)/3
;
_refine_ls_weighting_scheme calc
_refine_ls_wR_factor_gt 0.0848
_refine_ls_wR_factor_ref 0.0892
_reflns_Friedel_coverage 0.000
_reflns_number_gt 3573
_reflns_number_total 4011
_reflns_threshold_expression 'I > 2\s(I)'
_cod_data_source_file cg5014076_si_007.cif
_cod_data_source_block eb407
_cod_depositor_comments 'Adding full bibliography for 4512766--4512773.cif.'
_cod_database_code 4512766
_shelx_space_group_comment
;
The symmetry employed for this shelxl refinement is uniquely defined
by the following loop, which should always be used as a source of
symmetry information in preference to the above space-group names.
They are only intended as comments.
;
_shelx_estimated_absorpt_t_min 0.952
_shelx_estimated_absorpt_t_max 0.976
_shelxl_version_number 2013-2

loop_
_space_group_symop_operation_xyz
'x, y, z'
'-x, y+1/2, -z+1/2'
'-x, -y, -z'
'x, -y-1/2, z-1/2'

loop_
_atom_site_label
_atom_site_type_symbol
_atom_site_fract_x
_atom_site_fract_y
_atom_site_fract_z
_atom_site_U_iso_or_equiv
_atom_site_adp_type
_atom_site_occupancy
_atom_site_site_symmetry_order
_atom_site_calc_flag
_atom_site_refinement_flags_posn
_atom_site_refinement_flags_adp
F1 F 0.04380(8) 0.44147(3) 0.80798(8) 0.02266(17) Uani 1 1 d . .
O1 O 0.64696(9) 0.62382(4) 0.08563(10) 0.01708(18) Uani 1 1 d . .
N1 N 0.24264(10) 0.59949(4) 0.85257(12) 0.0169(2) Uani 1 1 d . .
C1 C 0.15526(11) 0.47583(5) 0.62142(14) 0.0151(2) Uani 1 1 d . .
H1 H 0.1863 0.5114 0.6840 0.018 Uiso 1 1 calc R U
F2 F -0.04495(8) 0.33884(3) 0.63151(9) 0.02337(17) Uani 1 1 d . .
O2 O 0.71539(9) 0.71805(4) 0.27097(10) 0.01661(18) Uani 1 1 d . .
C2 C 0.07649(12) 0.43310(5) 0.67019(14) 0.0158(2) Uani 1 1 d . .
F3 F 0.01916(7) 0.32064(3) 0.35542(9) 0.02062(17) Uani 1 1 d . .
C3 C 0.02941(12) 0.38075(5) 0.58187(14) 0.0161(2) Uani 1 1 d . .
F4 F 0.16948(8) 0.40373(3) 0.25115(8) 0.02154(17) Uani 1 1 d . .
C4 C 0.06169(12) 0.37155(5) 0.44037(14) 0.0153(2) Uani 1 1 d . .
C5 C 0.14017(12) 0.41425(5) 0.38927(14) 0.0148(2) Uani 1 1 d . .
C6 C 0.18939(11) 0.46646(5) 0.47837(14) 0.0142(2) Uani 1 1 d . .
C7 C 0.27513(12) 0.50924(5) 0.42825(14) 0.0157(2) Uani 1 1 d . .
C8 C 0.35154(12) 0.54572(5) 0.39601(13) 0.0151(2) Uani 1 1 d . .
C9 C 0.44366(11) 0.59064(5) 0.36614(13) 0.0133(2) Uani 1 1 d . .
C10 C 0.49872(12) 0.58377(5) 0.23688(13) 0.0140(2) Uani 1 1 d . .
H10 H 0.4744 0.5490 0.1694 0.017 Uiso 1 1 calc R U
C11 C 0.58788(11) 0.62699(5) 0.20688(13) 0.0133(2) Uani 1 1 d . .
C12 C 0.62495(11) 0.67876(5) 0.30828(13) 0.0133(2) Uani 1 1 d . .
C13 C 0.57144(11) 0.68571(5) 0.43612(13) 0.0135(2) Uani 1 1 d . .
H13 H 0.5966 0.7203 0.5040 0.016 Uiso 1 1 calc R U
C14 C 0.48014(11) 0.64192(5) 0.46642(13) 0.0134(2) Uani 1 1 d . .
C15 C 0.42259(12) 0.64890(5) 0.59707(14) 0.0149(2) Uani 1 1 d . .
C16 C 0.36853(12) 0.65137(5) 0.70247(14) 0.0160(2) Uani 1 1 d . .
C17 C 0.29835(11) 0.65269(5) 0.82433(13) 0.0146(2) Uani 1 1 d . .
C18 C 0.28655(12) 0.70655(5) 0.90353(14) 0.0179(2) Uani 1 1 d . .
H18 H 0.3287 0.7429 0.8822 0.021 Uiso 1 1 calc R U
C19 C 0.21195(13) 0.70584(6) 1.01403(15) 0.0208(3) Uani 1 1 d . .
H19 H 0.2012 0.7419 1.0688 0.025 Uiso 1 1 calc R U
C20 C 0.15351(13) 0.65183(6) 1.04316(15) 0.0212(3) Uani 1 1 d . .
H20 H 0.1016 0.6501 1.1179 0.025 Uiso 1 1 calc R U
C21 C 0.17237(13) 0.60024(6) 0.96064(15) 0.0192(2) Uani 1 1 d . .
H21 H 0.1329 0.5632 0.9823 0.023 Uiso 1 1 calc R U
C22 C 0.62035(13) 0.56978(5) -0.01117(14) 0.0180(2) Uani 1 1 d . .
H22A H 0.6543 0.5344 0.0581 0.027 Uiso 1 1 calc R U
H22B H 0.6698 0.5723 -0.0922 0.027 Uiso 1 1 calc R U
H22C H 0.5189 0.5658 -0.0655 0.027 Uiso 1 1 calc R U
C23 C 0.75506(13) 0.77106(5) 0.37121(15) 0.0196(2) Uani 1 1 d . .
H23A H 0.6716 0.7962 0.3600 0.029 Uiso 1 1 calc R U
H23B H 0.8247 0.7945 0.3377 0.029 Uiso 1 1 calc R U
H23C H 0.7959 0.7587 0.4842 0.029 Uiso 1 1 calc R U

loop_
_atom_site_aniso_label
_atom_site_aniso_U_11
_atom_site_aniso_U_22
_atom_site_aniso_U_33
_atom_site_aniso_U_23
_atom_site_aniso_U_13
_atom_site_aniso_U_12
F1 0.0273(4) 0.0273(4) 0.0186(4) -0.0032(3) 0.0146(3) -0.0053(3)
O1 0.0240(4) 0.0156(4) 0.0164(4) -0.0012(3) 0.0133(3) -0.0017(3)
N1 0.0189(5) 0.0176(5) 0.0156(5) 0.0002(4) 0.0076(4) -0.0007(4)
C1 0.0143(5) 0.0143(5) 0.0164(5) 0.0001(4) 0.0043(4) 0.0000(4)
F2 0.0272(4) 0.0225(4) 0.0251(4) 0.0005(3) 0.0148(3) -0.0100(3)
O2 0.0215(4) 0.0131(4) 0.0194(4) -0.0004(3) 0.0125(3) -0.0036(3)
C2 0.0150(5) 0.0198(6) 0.0144(5) 0.0009(4) 0.0072(4) 0.0012(4)
F3 0.0249(4) 0.0155(3) 0.0228(4) -0.0042(3) 0.0094(3) -0.0048(3)
C3 0.0147(5) 0.0157(5) 0.0193(6) 0.0042(4) 0.0074(4) -0.0023(4)
F4 0.0284(4) 0.0223(4) 0.0194(4) -0.0031(3) 0.0153(3) -0.0031(3)
C4 0.0146(5) 0.0129(5) 0.0178(5) -0.0006(4) 0.0042(4) -0.0002(4)
C5 0.0144(5) 0.0173(5) 0.0146(5) 0.0019(4) 0.0073(4) 0.0022(4)
C6 0.0114(5) 0.0142(5) 0.0172(5) 0.0034(4) 0.0048(4) 0.0008(4)
C7 0.0156(5) 0.0161(5) 0.0157(5) 0.0012(4) 0.0055(4) 0.0012(4)
C8 0.0156(5) 0.0158(5) 0.0142(5) 0.0008(4) 0.0054(4) 0.0012(4)
C9 0.0127(5) 0.0141(5) 0.0140(5) 0.0032(4) 0.0054(4) 0.0008(4)
C10 0.0163(5) 0.0124(5) 0.0138(5) 0.0000(4) 0.0053(4) 0.0005(4)
C11 0.0147(5) 0.0146(5) 0.0122(5) 0.0023(4) 0.0068(4) 0.0032(4)
C12 0.0135(5) 0.0122(5) 0.0151(5) 0.0036(4) 0.0055(4) 0.0005(4)
C13 0.0149(5) 0.0127(5) 0.0134(5) 0.0002(4) 0.0050(4) 0.0008(4)
C14 0.0129(5) 0.0152(5) 0.0131(5) 0.0024(4) 0.0054(4) 0.0021(4)
C15 0.0154(5) 0.0147(5) 0.0151(5) 0.0010(4) 0.0052(4) 0.0002(4)
C16 0.0161(5) 0.0168(5) 0.0157(5) 0.0004(4) 0.0059(4) -0.0009(4)
C17 0.0134(5) 0.0188(6) 0.0121(5) 0.0003(4) 0.0045(4) 0.0000(4)
C18 0.0195(6) 0.0186(6) 0.0161(5) -0.0014(4) 0.0065(4) -0.0038(4)
C19 0.0248(6) 0.0224(6) 0.0173(6) -0.0057(5) 0.0096(5) -0.0002(5)
C20 0.0229(6) 0.0283(7) 0.0164(6) -0.0002(5) 0.0121(5) -0.0002(5)
C21 0.0203(6) 0.0209(6) 0.0189(6) 0.0026(5) 0.0097(5) -0.0026(5)
C22 0.0237(6) 0.0178(6) 0.0161(5) -0.0022(4) 0.0113(5) 0.0007(5)
C23 0.0240(6) 0.0152(5) 0.0217(6) -0.0017(4) 0.0104(5) -0.0053(5)

loop_
_atom_type_symbol
_atom_type_description
_atom_type_scat_dispersion_real
_atom_type_scat_dispersion_imag
_atom_type_scat_source
C C 0.0033 0.0016 'International Tables Vol C Tables 4.2.6.8 and 6.1.1.4'
H H 0.0000 0.0000 'International Tables Vol C Tables 4.2.6.8 and 6.1.1.4'
N N 0.0061 0.0033 'International Tables Vol C Tables 4.2.6.8 and 6.1.1.4'
O O 0.0106 0.0060 'International Tables Vol C Tables 4.2.6.8 and 6.1.1.4'
F F 0.0171 0.0103 'International Tables Vol C Tables 4.2.6.8 and 6.1.1.4'

loop_
_geom_angle_atom_site_label_1
_geom_angle_atom_site_label_2
_geom_angle_atom_site_label_3
_geom_angle
C11 O1 C22 116.89(9)
C21 N1 C17 116.90(10)
C2 C1 C6 119.49(11)
C2 C1 H1 120.3
C6 C1 H1 120.3
C12 O2 C23 116.72(9)
F1 C2 C1 119.99(10)
F1 C2 C3 118.25(10)
C1 C2 C3 121.76(11)
F2 C3 C4 119.55(10)
F2 C3 C2 121.46(10)
C4 C3 C2 118.98(10)
F3 C4 C3 119.62(10)
F3 C4 C5 120.42(10)
C3 C4 C5 119.95(10)
F4 C5 C4 118.24(10)
F4 C5 C6 120.36(10)
C4 C5 C6 121.39(10)
C5 C6 C1 118.42(10)
C5 C6 C7 121.12(10)
C1 C6 C7 120.44(10)
C8 C7 C6 175.98(12)
C7 C8 C9 176.85(12)
C14 C9 C10 119.60(10)
C14 C9 C8 120.07(10)
C10 C9 C8 120.33(10)
C11 C10 C9 120.79(10)
C11 C10 H10 119.6
C9 C10 H10 119.6
O1 C11 C10 124.78(10)
O1 C11 C12 115.57(9)
C10 C11 C12 119.64(10)
O2 C12 C13 124.86(10)
O2 C12 C11 115.26(9)
C13 C12 C11 119.86(10)
C12 C13 C14 120.58(10)
C12 C13 H13 119.7
C14 C13 H13 119.7
C9 C14 C13 119.52(10)
C9 C14 C15 119.30(10)
C13 C14 C15 121.18(10)
C16 C15 C14 175.50(12)
C15 C16 C17 177.35(12)
N1 C17 C18 123.00(10)
N1 C17 C16 115.95(10)
C18 C17 C16 121.03(10)
C19 C18 C17 118.61(11)
C19 C18 H18 120.7
C17 C18 H18 120.7
C20 C19 C18 118.98(11)
C20 C19 H19 120.5
C18 C19 H19 120.5
C19 C20 C21 118.48(11)
C19 C20 H20 120.8
C21 C20 H20 120.8
N1 C21 C20 124.02(11)
N1 C21 H21 118.0
C20 C21 H21 118.0
O1 C22 H22A 109.5
O1 C22 H22B 109.5
H22A C22 H22B 109.5
O1 C22 H22C 109.5
H22A C22 H22C 109.5
H22B C22 H22C 109.5
O2 C23 H23A 109.5
O2 C23 H23B 109.5
H23A C23 H23B 109.5
O2 C23 H23C 109.5
H23A C23 H23C 109.5
H23B C23 H23C 109.5

loop_
_geom_bond_atom_site_label_1
_geom_bond_atom_site_label_2
_geom_bond_distance
F1 C2 1.3505(13)
O1 C11 1.3619(13)
O1 C22 1.4353(14)
N1 C21 1.3372(15)
N1 C17 1.3524(15)
C1 C2 1.3758(16)
C1 C6 1.4053(16)
C1 H1 0.9500
F2 C3 1.3379(13)
O2 C12 1.3610(13)
O2 C23 1.4383(14)
C2 C3 1.3851(16)
F3 C4 1.3383(13)
C3 C4 1.3822(16)
F4 C5 1.3435(13)
C4 C5 1.3833(16)
C5 C6 1.3893(16)
C6 C7 1.4297(15)
C7 C8 1.1999(16)
C8 C9 1.4287(15)
C9 C14 1.4052(15)
C9 C10 1.4060(15)
C10 C11 1.3826(15)
C10 H10 0.9500
C11 C12 1.4197(15)
C12 C13 1.3849(15)
C13 C14 1.4074(15)
C13 H13 0.9500
C14 C15 1.4333(15)
C15 C16 1.2019(16)
C16 C17 1.4422(15)
C17 C18 1.3960(16)
C18 C19 1.3878(16)
C18 H18 0.9500
C19 C20 1.3833(18)
C19 H19 0.9500
C20 C21 1.3887(17)
C20 H20 0.9500
C21 H21 0.9500
C22 H22A 0.9800
C22 H22B 0.9800
C22 H22C 0.9800
C23 H23A 0.9800
C23 H23B 0.9800
C23 H23C 0.9800

loop_
_geom_hbond_atom_site_label_D
_geom_hbond_atom_site_label_H
_geom_hbond_atom_site_label_A
_geom_hbond_distance_DH
_geom_hbond_distance_HA
_geom_hbond_distance_DA
_geom_hbond_angle_DHA
C1 H1 N1 0.95 2.39 3.3388(15) 173.6
C1 H1 N1 0.95 2.39 3.3388(15) 173.6

loop_
_geom_torsion_atom_site_label_1
_geom_torsion_atom_site_label_2
_geom_torsion_atom_site_label_3
_geom_torsion_atom_site_label_4
_geom_torsion
C6 C1 C2 F1 179.60(10)
C6 C1 C2 C3 -0.04(17)
F1 C2 C3 F2 -0.89(16)
C1 C2 C3 F2 178.75(10)
F1 C2 C3 C4 179.86(10)
C1 C2 C3 C4 -0.50(17)
F2 C3 C4 F3 -0.52(16)
C2 C3 C4 F3 178.74(10)
F2 C3 C4 C5 -179.12(10)
C2 C3 C4 C5 0.15(17)
F3 C4 C5 F4 1.40(16)
C3 C4 C5 F4 179.99(10)
F3 C4 C5 C6 -177.84(10)
C3 C4 C5 C6 0.75(17)
F4 C5 C6 C1 179.51(10)
C4 C5 C6 C1 -1.27(17)
F4 C5 C6 C7 -1.73(16)
C4 C5 C6 C7 177.50(10)
C2 C1 C6 C5 0.91(16)
C2 C1 C6 C7 -177.87(10)
C14 C9 C10 C11 -0.26(16)
C8 C9 C10 C11 179.96(10)
C22 O1 C11 C10 -3.79(16)
C22 O1 C11 C12 175.29(9)
C9 C10 C11 O1 179.40(10)
C9 C10 C11 C12 0.35(16)
C23 O2 C12 C13 -1.25(16)
C23 O2 C12 C11 179.94(10)
O1 C11 C12 O2 -0.40(14)
C10 C11 C12 O2 178.73(10)
O1 C11 C12 C13 -179.28(10)
C10 C11 C12 C13 -0.14(16)
O2 C12 C13 C14 -178.92(10)
C11 C12 C13 C14 -0.16(16)
C10 C9 C14 C13 -0.04(16)
C8 C9 C14 C13 179.74(10)
C10 C9 C14 C15 179.44(10)
C8 C9 C14 C15 -0.78(16)
C12 C13 C14 C9 0.25(16)
C12 C13 C14 C15 -179.22(10)
C21 N1 C17 C18 0.77(17)
C21 N1 C17 C16 -177.49(10)
N1 C17 C18 C19 -1.30(18)
C16 C17 C18 C19 176.87(11)
C17 C18 C19 C20 0.76(18)
C18 C19 C20 C21 0.21(19)
C17 N1 C21 C20 0.29(18)
C19 C20 C21 N1 -0.8(2)
